data_7247174
loop_
_publ_author_name
'Fan, Xiao-Xiang'
'Wang, Hong-Yu'
'Zhang, Bo'
'Kang, Xiu-Qi'
'Gu, Jin-Zhong'
'Xue, Ji-jun'

_publ_section_title
;
 Six metal--organic architectures from a 5-methoxyisophthalate linker:
 assembly, structural variety and catalytic features
;
_journal_issue 34
_journal_name_full 'RSC Advances'
_journal_page_first 23745
_journal_page_last 23753
_journal_paper_doi 10.1039/D3RA04111E
_journal_volume 13
_journal_year 2023
_chemical_formula_sum 'C14 H17 Cd N O8'
_chemical_formula_weight 439.68
_space_group_crystal_system triclinic
_space_group_IT_number 2
_space_group_name_Hall '-P 1'
_space_group_name_H-M_alt 'P -1'
_atom_sites_solution_hydrogens mixed
_audit_creation_method SHELXL-2014/7
_audit_update_record
;
2023-06-13 deposited with the CCDC.	2023-08-01 downloaded from the CCDC.
;
_cell_angle_alpha 68.453(5)
_cell_angle_beta 81.292(4)
_cell_angle_gamma 67.661(5)
_cell_formula_units_Z 2
_cell_length_a 9.3015(5)
_cell_length_b 10.1706(6)
_cell_length_c 10.2299(5)
_cell_measurement_reflns_used 5039
_cell_measurement_temperature 293(2)
_cell_measurement_theta_max 65.977
_cell_measurement_theta_min 4.997
_cell_volume 832.50(9)
_computing_cell_refinement 'Bruker SAINT'
_computing_data_collection 'Bruker APEX2'
_computing_data_reduction 'Bruker SAINT'
_computing_molecular_graphics 'Bruker SHELXTL'
_computing_publication_material 'Bruker SHELXTL'
_computing_structure_refinement 'SHELXL-2014/7 (Sheldrick, 2014)'
_computing_structure_solution 'SHELXL-2014/7 (Sheldrick, 2014)'
_diffrn_ambient_temperature 293(2)
_diffrn_measured_fraction_theta_full 0.992
_diffrn_measured_fraction_theta_max 0.992
_diffrn_measurement_device_type 'Bruker APE-II CCD'
_diffrn_measurement_method '\f and \w scans'
_diffrn_radiation_type CuK\a
_diffrn_radiation_wavelength 1.54178
_diffrn_reflns_av_R_equivalents 0.0390
_diffrn_reflns_av_unetI/netI 0.0458
_diffrn_reflns_Laue_measured_fraction_full 0.992
_diffrn_reflns_Laue_measured_fraction_max 0.992
_diffrn_reflns_limit_h_max 9
_diffrn_reflns_limit_h_min -11
_diffrn_reflns_limit_k_max 12
_diffrn_reflns_limit_k_min -12
_diffrn_reflns_limit_l_max 12
_diffrn_reflns_limit_l_min -11
_diffrn_reflns_number 5039
_diffrn_reflns_point_group_measured_fraction_full 0.992
_diffrn_reflns_point_group_measured_fraction_max 0.992
_diffrn_reflns_theta_full 65.977
_diffrn_reflns_theta_max 65.977
_diffrn_reflns_theta_min 4.997
_diffrn_source 'fine-focus sealed tube'
_exptl_absorpt_coefficient_mu 10.901
_exptl_absorpt_correction_T_max 0.244
_exptl_absorpt_correction_T_min 0.208
_exptl_absorpt_correction_type multi-scan
_exptl_absorpt_process_details SADABS
_exptl_crystal_colour yellow
_exptl_crystal_density_diffrn 1.754
_exptl_crystal_description block
_exptl_crystal_F_000 440
_exptl_crystal_size_max 0.210
_exptl_crystal_size_mid 0.200
_exptl_crystal_size_min 0.180
_exptl_transmission_factor_max 0.152
_exptl_transmission_factor_min 0.141
_refine_diff_density_max 1.137
_refine_diff_density_min -0.925
_refine_diff_density_rms 0.114
_refine_ls_extinction_method none
_refine_ls_goodness_of_fit_ref 1.030
_refine_ls_hydrogen_treatment constr
_refine_ls_matrix_type full
_refine_ls_number_parameters 218
_refine_ls_number_reflns 2869
_refine_ls_number_restraints 0
_refine_ls_restrained_S_all 1.030
_refine_ls_R_factor_all 0.0364
_refine_ls_R_factor_gt 0.0353
_refine_ls_shift/su_max 0.001
_refine_ls_shift/su_mean 0.000
_refine_ls_structure_factor_coef Fsqd
_refine_ls_weighting_details 'w=1/[\s^2^(Fo^2^)+(0.0654P)^2^] where P=(Fo^2^+2Fc^2^)/3'
_refine_ls_weighting_scheme calc
_refine_ls_wR_factor_gt 0.0951
_refine_ls_wR_factor_ref 0.0969
_reflns_Friedel_coverage 0.000
_reflns_number_gt 2740
_reflns_number_total 2869
_reflns_threshold_expression 'I > 2\s(I)'
_cod_data_source_file d3ra04111e2.cif
_cod_data_source_block 510-15Cd
_cod_database_code 7247174
_shelx_shelxl_version_number 2014/7
_shelx_space_group_comment
;
The symmetry employed for this shelxl refinement is uniquely defined
by the following loop, which should always be used as a source of
symmetry information in preference to the above space-group names.
They are only intended as comments.
;
_shelx_estimated_absorpt_t_min 0.208
_shelx_estimated_absorpt_t_max 0.244

loop_
_space_group_symop_operation_xyz
'x, y, z'
'-x, -y, -z'

loop_
_atom_site_label
_atom_site_type_symbol
_atom_site_fract_x
_atom_site_fract_y
_atom_site_fract_z
_atom_site_U_iso_or_equiv
_atom_site_adp_type
_atom_site_occupancy
_atom_site_site_symmetry_order
_atom_site_calc_flag
_atom_site_refinement_flags_posn
_atom_site_refinement_flags_adp
_atom_site_refinement_flags_occupancy
_atom_site_disorder_assembly
_atom_site_disorder_group
Cd1 Cd 0.54436(3) 0.75979(3) -0.08757(2) 0.03062(13) Uani 1 1 d . . . . .
N1 N 0.7572(4) 0.8329(4) -0.1366(4) 0.0368(7) Uani 1 1 d . . . . .
O1 O 0.3773(4) 0.6866(4) 0.1068(3) 0.0450(7) Uani 1 1 d . . . . .
O2 O 0.5524(4) 0.7613(4) 0.1465(3) 0.0439(7) Uani 1 1 d . . . . .
O3 O 0.5842(4) 0.7553(5) 0.6457(3) 0.0526(9) Uani 1 1 d . . . . .
O4 O 0.4046(3) 0.6994(3) 0.7962(3) 0.0390(6) Uani 1 1 d . . . . .
O5 O 0.0542(4) 0.6068(5) 0.5395(3) 0.0605(10) Uani 1 1 d . . . . .
O6 O 0.3822(4) 1.0065(4) -0.1701(4) 0.0502(8) Uani 1 1 d . . . . .
H1W H 0.3337 1.0415 -0.2459 0.060 Uiso 1 1 d R U . . .
H2W H 0.4093 1.0741 -0.1641 0.060 Uiso 1 1 d R U . . .
O7 O 0.7048(4) 0.5024(3) -0.0165(3) 0.0418(7) Uani 1 1 d . . . . .
H3W H 0.6943 0.4592 -0.0699 0.050 Uiso 1 1 d R U . . .
H4W H 0.6790 0.4546 0.0655 0.050 Uiso 1 1 d R U . . .
O8 O 0.2346(5) 0.1432(6) 0.5796(4) 0.0817(14) Uani 1 1 d . . . . .
H5W H 0.2832 0.1853 0.5134 0.098 Uiso 1 1 d R U . . .
H6W H 0.1512 0.2149 0.5449 0.098 Uiso 1 1 d R U . . .
C1 C 0.4404(5) 0.7145(4) 0.1886(4) 0.0345(8) Uani 1 1 d . . . . .
C2 C 0.3812(4) 0.6924(4) 0.3366(4) 0.0308(8) Uani 1 1 d . . . . .
C3 C 0.4554(4) 0.7104(4) 0.4338(4) 0.0283(7) Uani 1 1 d . . . . .
H3 H 0.5459 0.7330 0.4083 0.034 Uiso 1 1 calc R U . . .
C4 C 0.3943(4) 0.6945(4) 0.5690(4) 0.0287(7) Uani 1 1 d . . . . .
C5 C 0.4680(5) 0.7168(4) 0.6761(4) 0.0337(8) Uani 1 1 d . . . . .
C6 C 0.2607(5) 0.6573(4) 0.6078(4) 0.0329(8) Uani 1 1 d . . . . .
H6 H 0.2199 0.6456 0.6984 0.040 Uiso 1 1 calc R U . . .
C7 C 0.1894(5) 0.6380(5) 0.5107(4) 0.0364(9) Uani 1 1 d . . . . .
C8 C 0.0122(7) 0.5459(8) 0.6825(6) 0.0710(16) Uani 1 1 d . . . . .
H8A H 0.0911 0.4503 0.7264 0.107 Uiso 1 1 calc R U . . .
H8B H -0.0851 0.5319 0.6871 0.107 Uiso 1 1 calc R U . . .
H8C H 0.0022 0.6142 0.7306 0.107 Uiso 1 1 calc R U . . .
C9 C 0.2480(5) 0.6569(5) 0.3758(4) 0.0352(8) Uani 1 1 d . . . . .
H9 H 0.1978 0.6456 0.3108 0.042 Uiso 1 1 calc R U . . .
C10 C 0.8571(6) 0.7953(6) -0.0366(6) 0.0578(12) Uani 1 1 d . . . . .
H10 H 0.8383 0.7389 0.0547 0.069 Uiso 1 1 calc R U . . .
C11 C 0.9867(6) 0.8365(7) -0.0625(8) 0.0781(19) Uani 1 1 d . . . . .
H11 H 1.0534 0.8086 0.0099 0.094 Uiso 1 1 calc R U . . .
C12 C 1.0154(7) 0.9186(7) -0.1958(10) 0.084(2) Uani 1 1 d . . . . .
H12 H 1.1024 0.9470 -0.2165 0.101 Uiso 1 1 calc R U . . .
C13 C 0.9130(8) 0.9585(6) -0.2985(8) 0.077(2) Uani 1 1 d . . . . .
H13 H 0.9297 1.0149 -0.3904 0.092 Uiso 1 1 calc R U . . .
C14 C 0.7860(6) 0.9149(5) -0.2652(5) 0.0511(11) Uani 1 1 d . . . . .
H14 H 0.7168 0.9442 -0.3360 0.061 Uiso 1 1 calc R U . . .

loop_
_atom_site_aniso_label
_atom_site_aniso_U_11
_atom_site_aniso_U_22
_atom_site_aniso_U_33
_atom_site_aniso_U_23
_atom_site_aniso_U_13
_atom_site_aniso_U_12
Cd1 0.03921(19) 0.03985(19) 0.02154(19) -0.01205(13) 0.00198(12) -0.02251(13)
N1 0.0365(16) 0.0400(17) 0.0378(18) -0.0136(15) 0.0061(14) -0.0198(14)
O1 0.071(2) 0.0625(19) 0.0214(14) -0.0243(13) 0.0058(13) -0.0375(16)
O2 0.0641(19) 0.0564(18) 0.0275(15) -0.0203(14) 0.0105(14) -0.0367(16)
O3 0.0527(19) 0.094(3) 0.0379(18) -0.0306(18) 0.0069(14) -0.0485(18)
O4 0.0551(17) 0.0565(17) 0.0190(13) -0.0176(12) 0.0032(12) -0.0309(14)
O5 0.058(2) 0.109(3) 0.0415(18) -0.0296(19) 0.0114(15) -0.058(2)
O6 0.063(2) 0.0394(16) 0.052(2) -0.0130(14) -0.0180(16) -0.0178(14)
O7 0.0510(16) 0.0392(15) 0.0399(16) -0.0124(13) -0.0001(13) -0.0222(13)
O8 0.061(2) 0.130(4) 0.044(2) 0.000(2) -0.0058(17) -0.051(2)
C1 0.049(2) 0.0344(19) 0.026(2) -0.0152(15) 0.0037(16) -0.0175(17)
C2 0.0403(19) 0.0319(18) 0.028(2) -0.0193(16) 0.0042(16) -0.0137(15)
C3 0.0363(18) 0.0331(18) 0.0208(17) -0.0114(14) 0.0003(14) -0.0158(15)
C4 0.0337(18) 0.0330(18) 0.0231(18) -0.0132(15) 0.0000(14) -0.0123(15)
C5 0.041(2) 0.038(2) 0.0261(19) -0.0128(16) -0.0027(16) -0.0157(16)
C6 0.041(2) 0.042(2) 0.0197(17) -0.0131(15) 0.0038(15) -0.0184(16)
C7 0.0357(19) 0.051(2) 0.033(2) -0.0196(18) 0.0049(16) -0.0234(17)
C8 0.076(4) 0.105(5) 0.056(3) -0.031(3) 0.024(3) -0.065(4)
C9 0.045(2) 0.045(2) 0.028(2) -0.0189(17) -0.0040(17) -0.0205(17)
C10 0.050(3) 0.071(3) 0.055(3) -0.015(3) -0.008(2) -0.027(2)
C11 0.043(3) 0.079(4) 0.119(6) -0.035(4) -0.018(3) -0.020(3)
C12 0.042(3) 0.065(4) 0.154(7) -0.047(4) 0.026(4) -0.030(3)
C13 0.078(4) 0.055(3) 0.092(5) -0.021(3) 0.045(4) -0.039(3)
C14 0.062(3) 0.044(2) 0.048(3) -0.015(2) 0.013(2) -0.025(2)

loop_
_atom_type_symbol
_atom_type_description
_atom_type_scat_dispersion_real
_atom_type_scat_dispersion_imag
_atom_type_scat_source
C C 0.0181 0.0091 'International Tables Vol C Tables 4.2.6.8 and 6.1.1.4'
H H 0.0000 0.0000 'International Tables Vol C Tables 4.2.6.8 and 6.1.1.4'
Cd Cd 0.1185 4.6533 'International Tables Vol C Tables 4.2.6.8 and 6.1.1.4'
N N 0.0311 0.0180 'International Tables Vol C Tables 4.2.6.8 and 6.1.1.4'
O O 0.0492 0.0322 'International Tables Vol C Tables 4.2.6.8 and 6.1.1.4'

loop_
_geom_angle_atom_site_label_1
_geom_angle_atom_site_label_2
_geom_angle_atom_site_label_3
_geom_angle
_geom_angle_site_symmetry_1
_geom_angle_site_symmetry_3
_geom_angle_publ_flag
O4 Cd1 O6 89.24(11) 1_554 . ?
O4 Cd1 N1 136.12(11) 1_554 . ?
O6 Cd1 N1 90.73(12) . . ?
O4 Cd1 O7 86.60(11) 1_554 . ?
O6 Cd1 O7 175.59(10) . . ?
N1 Cd1 O7 91.25(11) . . ?
O4 Cd1 O1 83.57(10) 1_554 . ?
O6 Cd1 O1 94.70(12) . . ?
N1 Cd1 O1 140.07(11) . . ?
O7 Cd1 O1 86.30(11) . . ?
O4 Cd1 O2 137.44(10) 1_554 . ?
O6 Cd1 O2 94.03(12) . . ?
N1 Cd1 O2 86.32(12) . . ?
O7 Cd1 O2 90.03(11) . . ?
O1 Cd1 O2 53.87(10) . . ?
C14 N1 C10 117.1(4) . . ?
C14 N1 Cd1 121.4(3) . . ?
C10 N1 Cd1 121.5(3) . . ?
C1 O1 Cd1 93.2(2) . . ?
C1 O2 Cd1 92.6(2) . . ?
C5 O4 Cd1 104.2(2) . 1_556 ?
C7 O5 C8 118.4(4) . . ?
Cd1 O6 H1W 121.4 . . ?
Cd1 O6 H2W 119.1 . . ?
H1W O6 H2W 108.2 . . ?
Cd1 O7 H3W 111.3 . . ?
Cd1 O7 H4W 110.8 . . ?
H3W O7 H4W 105.4 . . ?
H5W O8 H6W 88.4 . . ?
O1 C1 O2 120.4(4) . . ?
O1 C1 C2 119.5(4) . . ?
O2 C1 C2 120.1(4) . . ?
C9 C2 C3 119.7(3) . . ?
C9 C2 C1 118.9(4) . . ?
C3 C2 C1 121.3(3) . . ?
C2 C3 C4 119.9(3) . . ?
C2 C3 H3 120.0 . . ?
C4 C3 H3 120.0 . . ?
C6 C4 C3 119.9(3) . . ?
C6 C4 C5 118.4(3) . . ?
C3 C4 C5 121.8(3) . . ?
O3 C5 O4 121.6(4) . . ?
O3 C5 C4 121.1(3) . . ?
O4 C5 C4 117.3(3) . . ?
C7 C6 C4 119.6(3) . . ?
C7 C6 H6 120.2 . . ?
C4 C6 H6 120.2 . . ?
O5 C7 C6 122.9(3) . . ?
O5 C7 C9 116.4(4) . . ?
C6 C7 C9 120.6(4) . . ?
O5 C8 H8A 109.5 . . ?
O5 C8 H8B 109.5 . . ?
H8A C8 H8B 109.5 . . ?
O5 C8 H8C 109.5 . . ?
H8A C8 H8C 109.5 . . ?
H8B C8 H8C 109.5 . . ?
C2 C9 C7 120.3(4) . . ?
C2 C9 H9 119.8 . . ?
C7 C9 H9 119.8 . . ?
N1 C10 C11 123.0(5) . . ?
N1 C10 H10 118.5 . . ?
C11 C10 H10 118.5 . . ?
C12 C11 C10 118.9(6) . . ?
C12 C11 H11 120.5 . . ?
C10 C11 H11 120.5 . . ?
C11 C12 C13 118.4(5) . . ?
C11 C12 H12 120.8 . . ?
C13 C12 H12 120.8 . . ?
C14 C13 C12 119.7(6) . . ?
C14 C13 H13 120.2 . . ?
C12 C13 H13 120.2 . . ?
N1 C14 C13 122.9(6) . . ?
N1 C14 H14 118.5 . . ?
C13 C14 H14 118.5 . . ?

loop_
_geom_bond_atom_site_label_1
_geom_bond_atom_site_label_2
_geom_bond_distance
_geom_bond_site_symmetry_2
_geom_bond_publ_flag
Cd1 O4 2.256(3) 1_554 ?
Cd1 O6 2.288(3) . ?
Cd1 N1 2.295(3) . ?
Cd1 O7 2.360(3) . ?
Cd1 O1 2.404(3) . ?
Cd1 O2 2.413(3) . ?
N1 C14 1.325(6) . ?
N1 C10 1.337(6) . ?
O1 C1 1.254(5) . ?
O2 C1 1.261(5) . ?
O3 C5 1.245(5) . ?
O4 C5 1.261(5) . ?
O4 Cd1 2.257(3) 1_556 ?
O5 C7 1.375(5) . ?
O5 C8 1.422(6) . ?
O6 H1W 0.8435 . ?
O6 H2W 0.8408 . ?
O7 H3W 0.8526 . ?
O7 H4W 0.8517 . ?
O8 H5W 0.8297 . ?
O8 H6W 0.8500 . ?
C1 C2 1.496(5) . ?
C2 C9 1.382(6) . ?
C2 C3 1.392(5) . ?
C3 C4 1.389(5) . ?
C3 H3 0.9300 . ?
C4 C6 1.393(5) . ?
C4 C5 1.499(5) . ?
C6 C7 1.381(5) . ?
C6 H6 0.9300 . ?
C7 C9 1.377(6) . ?
C8 H8A 0.9600 . ?
C8 H8B 0.9600 . ?
C8 H8C 0.9600 . ?
C9 H9 0.9300 . ?
C10 C11 1.380(7) . ?
C10 H10 0.9300 . ?
C11 C12 1.360(10) . ?
C11 H11 0.9300 . ?
C12 C13 1.368(10) . ?
C12 H12 0.9300 . ?
C13 C14 1.369(8) . ?
C13 H13 0.9300 . ?
C14 H14 0.9300 . ?

loop_
_geom_hbond_atom_site_label_D
_geom_hbond_atom_site_label_H
_geom_hbond_atom_site_label_A
_geom_hbond_distance_DH
_geom_hbond_distance_HA
_geom_hbond_distance_DA
_geom_hbond_angle_DHA
_geom_hbond_site_symmetry_A
C10 H10 O2 0.93 2.64 3.212(6) 120.8 .
O8 H6W O5 0.85 2.10 2.948(6) 179.3 2_566
O8 H5W O3 0.83 1.94 2.760(5) 168.7 2_666
O7 H4W O4 0.85 2.01 2.797(4) 154.1 2_666
O7 H3W O1 0.85 2.01 2.788(4) 152.0 2_665
O6 H2W O2 0.84 1.91 2.750(4) 173.8 2_675
O6 H1W O8 0.84 1.88 2.715(5) 171.8 1_564
C10 H10 O2 0.93 2.64 3.212(6) 120.8 .
O8 H5W O3 0.83 1.94 2.760(5) 168.7 2_666
O7 H4W O4 0.85 2.01 2.797(4) 154.1 2_666
O7 H3W O1 0.85 2.01 2.788(4) 152.0 2_665
O6 H2W O2 0.84 1.91 2.750(4) 173.8 2_675
O6 H1W O8 0.84 1.88 2.715(5) 171.8 1_564
C10 H10 O2 0.93 2.64 3.212(6) 120.8 .
O8 H5W O3 0.83 1.94 2.760(5) 168.7 2_666
O7 H4W O4 0.85 2.01 2.797(4) 154.1 2_666
O7 H3W O1 0.85 2.01 2.788(4) 152.0 2_665
O6 H2W O2 0.84 1.91 2.750(4) 173.8 2_675
O6 H1W O8 0.84 1.88 2.715(5) 171.8 1_564
O6 H1W O8 0.84 1.88 2.715(5) 171.8 1_564
O6 H2W O2 0.84 1.91 2.750(4) 173.8 2_675
O7 H3W O1 0.85 2.01 2.788(4) 152.0 2_665
O7 H4W O4 0.85 2.01 2.797(4) 154.1 2_666
O8 H5W O3 0.83 1.94 2.760(5) 168.7 2_666
C10 H10 O2 0.93 2.64 3.212(6) 120.8 .
O6 H1W O8 0.84 1.88 2.715(5) 171.8 1_564
O6 H2W O2 0.84 1.91 2.750(4) 173.8 2_675
O7 H3W O1 0.85 2.01 2.788(4) 152.0 2_665
O7 H4W O4 0.85 2.01 2.797(4) 154.1 2_666
O8 H5W O3 0.83 1.94 2.760(5) 168.7 2_666
C10 H10 O2 0.93 2.64 3.212(6) 120.8 .

loop_
_geom_torsion_atom_site_label_1
_geom_torsion_atom_site_label_2
_geom_torsion_atom_site_label_3
_geom_torsion_atom_site_label_4
_geom_torsion
_geom_torsion_site_symmetry_1
_geom_torsion_site_symmetry_2
_geom_torsion_site_symmetry_3
_geom_torsion_site_symmetry_4
_geom_torsion_publ_flag
Cd1 O1 C1 O2 -0.9(4) . . . . ?
Cd1 O1 C1 C2 178.8(3) . . . . ?
Cd1 O2 C1 O1 0.9(4) . . . . ?
Cd1 O2 C1 C2 -178.8(3) . . . . ?
O1 C1 C2 C9 -6.7(6) . . . . ?
O2 C1 C2 C9 173.0(4) . . . . ?
O1 C1 C2 C3 174.8(4) . . . . ?
O2 C1 C2 C3 -5.5(6) . . . . ?
C9 C2 C3 C4 -0.9(6) . . . . ?
C1 C2 C3 C4 177.6(3) . . . . ?
C2 C3 C4 C6 1.4(5) . . . . ?
C2 C3 C4 C5 -178.4(3) . . . . ?
Cd1 O4 C5 O3 1.7(5) 1_556 . . . ?
Cd1 O4 C5 C4 -176.1(3) 1_556 . . . ?
C6 C4 C5 O3 -177.4(4) . . . . ?
C3 C4 C5 O3 2.4(6) . . . . ?
C6 C4 C5 O4 0.4(5) . . . . ?
C3 C4 C5 O4 -179.7(3) . . . . ?
C3 C4 C6 C7 -0.6(6) . . . . ?
C5 C4 C6 C7 179.2(4) . . . . ?
C8 O5 C7 C6 -20.3(7) . . . . ?
C8 O5 C7 C9 162.8(5) . . . . ?
C4 C6 C7 O5 -177.5(4) . . . . ?
C4 C6 C7 C9 -0.7(6) . . . . ?
C3 C2 C9 C7 -0.5(6) . . . . ?
C1 C2 C9 C7 -179.1(4) . . . . ?
O5 C7 C9 C2 178.3(4) . . . . ?
C6 C7 C9 C2 1.3(6) . . . . ?
C14 N1 C10 C11 -0.8(8) . . . . ?
Cd1 N1 C10 C11 179.6(4) . . . . ?
N1 C10 C11 C12 -0.2(9) . . . . ?
C10 C11 C12 C13 0.7(10) . . . . ?
C11 C12 C13 C14 -0.2(9) . . . . ?
C10 N1 C14 C13 1.4(7) . . . . ?
Cd1 N1 C14 C13 -179.0(4) . . . . ?
C12 C13 C14 N1 -0.9(9) . . . . ?
